data_7159086
loop_
_publ_author_name
'Sandulenko, Irina V.'
'Kovaleva, Ekaterina S.'
'Zelentsova, Maria V.'
'Ambartsumyan, Asmik A.'
'Gorlov, Sergey N.'
'Danshina, Anastasia A.'
'Aysin, Rinat R.'
'Moiseev, Sergey K.'

_publ_section_title
;
 Control of the diastereoselectivity at C(20) in the formation of
 C(21)-fluorinated thevinols.
;
_journal_issue 7
_journal_name_full 'Organic &amp; biomolecular chemistry'
_journal_page_first 1440
_journal_page_last 1449
_journal_paper_doi 10.1039/d2ob02144g
_journal_volume 21
_journal_year 2023
_chemical_absolute_configuration rm
_chemical_formula_moiety 'C25 H30 F3 N O4'
_chemical_formula_sum 'C25 H30 F3 N O4'
_chemical_formula_weight 465.50
_space_group_crystal_system monoclinic
_space_group_IT_number 4
_space_group_name_Hall 'P 2yb'
_space_group_name_H-M_alt 'P 1 21 1'
_atom_sites_solution_hydrogens mixed
_audit_creation_date 2022-11-03
_audit_creation_method
;
Olex2 1.5
(compiled 2022.04.07 svn.rca3783a0 for OlexSys, GUI svn.r6498)
;
_audit_update_record
;
2022-11-03 deposited with the CCDC.	2023-01-04 downloaded from the CCDC.
;
_cell_angle_alpha 90
_cell_angle_beta 100.4980(10)
_cell_angle_gamma 90
_cell_formula_units_Z 4
_cell_length_a 13.5849(3)
_cell_length_b 10.6443(3)
_cell_length_c 15.6105(4)
_cell_measurement_reflns_used 5166
_cell_measurement_temperature 100
_cell_measurement_theta_max 25.96
_cell_measurement_theta_min 2.20
_cell_volume 2219.52(10)
_computing_molecular_graphics 'Olex2 1.5 (Dolomanov et al., 2009)'
_computing_publication_material 'Olex2 1.5 (Dolomanov et al., 2009)'
_computing_structure_refinement 'XL  (Sheldrick, 2008)'
_diffrn_ambient_temperature 100.00
_diffrn_measured_fraction_theta_full 1.000
_diffrn_measured_fraction_theta_max 0.997
_diffrn_measurement_device_type 'Bruker APEX-II CCD'
_diffrn_measurement_method '\f and \w scans'
_diffrn_radiation_type MoK\a
_diffrn_radiation_wavelength 0.71073
_diffrn_reflns_av_R_equivalents 0.0721
_diffrn_reflns_av_unetI/netI 0.1037
_diffrn_reflns_Laue_measured_fraction_full 1.000
_diffrn_reflns_Laue_measured_fraction_max 0.997
_diffrn_reflns_limit_h_max 19
_diffrn_reflns_limit_h_min -19
_diffrn_reflns_limit_k_max 15
_diffrn_reflns_limit_k_min -14
_diffrn_reflns_limit_l_max 16
_diffrn_reflns_limit_l_min -22
_diffrn_reflns_number 33721
_diffrn_reflns_point_group_measured_fraction_full 0.981
_diffrn_reflns_point_group_measured_fraction_max 0.959
_diffrn_reflns_theta_full 25.242
_diffrn_reflns_theta_max 30.575
_diffrn_reflns_theta_min 1.830
_diffrn_source_current 1.4
_diffrn_source_power 0.07
_diffrn_source_voltage 50.0
_exptl_absorpt_coefficient_mu 0.110
_exptl_absorpt_correction_T_max 0.7461
_exptl_absorpt_correction_T_min 0.6801
_exptl_absorpt_correction_type multi-scan
_exptl_absorpt_process_details
;
SADABS-2016/2 (Bruker,2016/2) was used for absorption correction.
wR2(int) was 0.0921 before and 0.0606 after correction.
The Ratio of minimum to maximum transmission is 0.9115.
The \l/2 correction factor is Not present.
;
_exptl_crystal_colour 'clear colourless'
_exptl_crystal_colour_lustre clear
_exptl_crystal_colour_primary colourless
_exptl_crystal_density_diffrn 1.393
_exptl_crystal_description prism
_exptl_crystal_F_000 984
_exptl_crystal_size_max 0.2
_exptl_crystal_size_mid 0.15
_exptl_crystal_size_min 0.1
_refine_diff_density_max 0.303
_refine_diff_density_min -0.292
_refine_diff_density_rms 0.062
_refine_ls_abs_structure_details
;
 Flack x determined using 3040 quotients [(I+)-(I-)]/[(I+)+(I-)]
 (Parsons, Flack and Wagner, Acta Cryst. B69 (2013) 249-259).
;
_refine_ls_abs_structure_Flack -0.1(4)
_refine_ls_extinction_method none
_refine_ls_goodness_of_fit_ref 1.008
_refine_ls_hydrogen_treatment mixed
_refine_ls_matrix_type full
_refine_ls_number_parameters 611
_refine_ls_number_reflns 13076
_refine_ls_number_restraints 1
_refine_ls_restrained_S_all 1.007
_refine_ls_R_factor_all 0.1003
_refine_ls_R_factor_gt 0.0580
_refine_ls_shift/su_max 0.000
_refine_ls_shift/su_mean 0.000
_refine_ls_structure_factor_coef Fsqd
_refine_ls_weighting_details 'w=1/[\s^2^(Fo^2^)+(0.0372P)^2^] where P=(Fo^2^+2Fc^2^)/3'
_refine_ls_weighting_scheme calc
_refine_ls_wR_factor_gt 0.0986
_refine_ls_wR_factor_ref 0.1151
_reflns_Friedel_coverage 0.833
_reflns_Friedel_fraction_full 0.960
_reflns_Friedel_fraction_max 0.917
_reflns_number_gt 9010
_reflns_number_total 13076
_reflns_threshold_expression 'I > 2\s(I)'
_cod_data_source_file d2ob02144g2.cif
_cod_data_source_block gor008
_cod_depositor_comments 'Adding full bibliography for 7159086--7159090.cif.'
_cod_database_code 7159086
_shelxl_version_number 2014/6
_shelx_space_group_comment
;
The symmetry employed for this shelxl refinement is uniquely defined
by the following loop, which should always be used as a source of
symmetry information in preference to the above space-group names.
They are only intended as comments.
;
_shelx_estimated_absorpt_t_max 0.989
_shelx_estimated_absorpt_t_min 0.978
_olex2_refinement_description
;
1. Fixed Uiso
 At 1.2 times of:
  All C(H) groups, All C(H,H) groups
 At 1.5 times of:
  All C(H,H,H) groups
2.a Ternary CH refined with riding coordinates:
 C5(H5), C7(H7), C9(H9), C5A(H5A), C7A(H7A), C9A(H9A)
2.b Secondary CH2 refined with riding coordinates:
 C8(H8A,H8B), C10(H10A,H10B), C15(H15A,H15B), C16(H16A,H16B), C22(H22A,H22B),
 C8A(H8AA,H8AB), C10A(H10C,H10D), C15A(H15C,H15D), C16A(H16C,H16D), C22A(H22C,
 H22D)
2.c Aromatic/amide H refined with riding coordinates:
 C1(H1), C2(H2), C18(H18), C19(H19), C1A(H1A), C2A(H2A), C18A(H18A), C19A(H19A)
2.d Idealised Me refined as rotating group:
 C17(H17A,H17B,H17C), C23(H23A,H23B,H23C), C24(H24A,H24B,H24C), C25(H25A,H25B,
 H25C), C17A(H17D,H17E,H17F), C23A(H23D,H23E,H23F), C24A(H24D,H24E,H24F),
 C25A(H25D,H25E,H25F)
;
_olex2_submission_special_instructions 'No special instructions were received'

loop_
_space_group_symop_operation_xyz
'x, y, z'
'-x, y+1/2, -z'

loop_
_atom_site_label
_atom_site_type_symbol
_atom_site_fract_x
_atom_site_fract_y
_atom_site_fract_z
_atom_site_U_iso_or_equiv
_atom_site_adp_type
_atom_site_occupancy
_atom_site_site_symmetry_order
_atom_site_calc_flag
_atom_site_refinement_flags_posn
_atom_site_refinement_flags_adp
_atom_site_refinement_flags_occupancy
_atom_site_disorder_assembly
_atom_site_disorder_group
C1 C 1.0169(2) 0.7317(3) 0.0216(2) 0.0188(7) Uani 1 1 d . . . . .
H1 H 1.0474 0.8013 -0.0013 0.023 Uiso 1 1 calc R U . . .
C2 C 1.0711(2) 0.6641(3) 0.0913(2) 0.0184(7) Uani 1 1 d . . . . .
H2 H 1.1394 0.6843 0.1118 0.022 Uiso 1 1 calc R U . . .
C3 C 1.0268(2) 0.5671(3) 0.1315(2) 0.0168(7) Uani 1 1 d . . . . .
C4 C 0.9286(2) 0.5361(3) 0.0948(2) 0.0165(7) Uani 1 1 d . . . . .
C5 C 0.7651(2) 0.4718(3) 0.0789(2) 0.0173(7) Uani 1 1 d . . . . .
H5 H 0.7374 0.3870 0.0605 0.021 Uiso 1 1 calc R U . . .
C6 C 0.6913(2) 0.5417(3) 0.1268(2) 0.0162(7) Uani 1 1 d . . . . .
C7 C 0.5904(2) 0.5418(3) 0.0575(2) 0.0169(7) Uani 1 1 d . . . . .
H7 H 0.5853 0.4567 0.0300 0.020 Uiso 1 1 calc R U . . .
C8 C 0.6005(2) 0.6364(3) -0.0161(2) 0.0165(7) Uani 1 1 d . . . . .
H8A H 0.5742 0.5983 -0.0736 0.020 Uiso 1 1 calc R U . . .
H8B H 0.5611 0.7130 -0.0099 0.020 Uiso 1 1 calc R U . . .
C9 C 0.7357(2) 0.7420(3) -0.0901(2) 0.0169(7) Uani 1 1 d . . . . .
H9 H 0.6941 0.8201 -0.0972 0.020 Uiso 1 1 calc R U . . .
C10 C 0.8485(2) 0.7827(3) -0.0765(2) 0.0188(7) Uani 1 1 d . . . . .
H10A H 0.8700 0.7832 -0.1338 0.023 Uiso 1 1 calc R U . . .
H10B H 0.8545 0.8696 -0.0536 0.023 Uiso 1 1 calc R U . . .
C11 C 0.9191(2) 0.6991(3) -0.0149(2) 0.0174(7) Uani 1 1 d . . . . .
C12 C 0.8817(2) 0.5937(3) 0.0194(2) 0.0151(7) Uani 1 1 d . . . . .
C13 C 0.7755(2) 0.5493(3) -0.0027(2) 0.0159(7) Uani 1 1 d . . . . .
C14 C 0.7123(2) 0.6709(3) -0.0100(2) 0.0156(7) Uani 1 1 d . . . . .
C15 C 0.7528(3) 0.4712(4) -0.0863(2) 0.0197(7) Uani 1 1 d . . . . .
H15A H 0.7997 0.3994 -0.0817 0.024 Uiso 1 1 calc R U . . .
H15B H 0.6840 0.4372 -0.0931 0.024 Uiso 1 1 calc R U . . .
C16 C 0.7623(3) 0.5493(4) -0.1664(2) 0.0227(8) Uani 1 1 d . . . . .
H16A H 0.8334 0.5712 -0.1649 0.027 Uiso 1 1 calc R U . . .
H16B H 0.7384 0.4998 -0.2198 0.027 Uiso 1 1 calc R U . . .
C17 C 0.6994(3) 0.7333(4) -0.2486(2) 0.0254(8) Uani 1 1 d . . . . .
H17A H 0.6560 0.8068 -0.2485 0.038 Uiso 1 1 calc R U . . .
H17B H 0.6725 0.6792 -0.2982 0.038 Uiso 1 1 calc R U . . .
H17C H 0.7670 0.7608 -0.2535 0.038 Uiso 1 1 calc R U . . .
C18 C 0.7276(2) 0.6746(3) 0.1451(2) 0.0165(7) Uani 1 1 d . . . . .
H18 H 0.7411 0.7089 0.2023 0.020 Uiso 1 1 calc R U . . .
C19 C 0.7392(2) 0.7400(3) 0.0752(2) 0.0155(7) Uani 1 1 d . . . . .
H19 H 0.7627 0.8242 0.0787 0.019 Uiso 1 1 calc R U . . .
C20 C 0.4938(2) 0.5594(3) 0.0960(2) 0.0174(7) Uani 1 1 d . . . . .
C21 C 0.4031(2) 0.5616(4) 0.0208(2) 0.0203(7) Uani 1 1 d . . . . .
C22 C 0.4948(2) 0.6765(3) 0.1532(2) 0.0196(7) Uani 1 1 d . . . . .
H22A H 0.5520 0.6699 0.2023 0.023 Uiso 1 1 calc R U . . .
H22B H 0.5066 0.7508 0.1183 0.023 Uiso 1 1 calc R U . . .
C23 C 0.3999(3) 0.6994(4) 0.1905(2) 0.0238(8) Uani 1 1 d . . . . .
H23A H 0.3453 0.7243 0.1434 0.036 Uiso 1 1 calc R U . . .
H23B H 0.4121 0.7665 0.2341 0.036 Uiso 1 1 calc R U . . .
H23C H 0.3814 0.6222 0.2178 0.036 Uiso 1 1 calc R U . . .
C24 C 1.1714(2) 0.5372(4) 0.2410(2) 0.0234(8) Uani 1 1 d . . . . .
H24A H 1.2132 0.5198 0.1974 0.035 Uiso 1 1 calc R U . . .
H24B H 1.1951 0.4870 0.2933 0.035 Uiso 1 1 calc R U . . .
H24C H 1.1757 0.6267 0.2561 0.035 Uiso 1 1 calc R U . . .
C25 C 0.7546(3) 0.4530(4) 0.2707(2) 0.0224(8) Uani 1 1 d . . . . .
H25A H 0.7947 0.3833 0.2546 0.034 Uiso 1 1 calc R U . . .
H25B H 0.7300 0.4315 0.3241 0.034 Uiso 1 1 calc R U . . .
H25C H 0.7960 0.5288 0.2806 0.034 Uiso 1 1 calc R U . . .
F1 F 0.31681(14) 0.5364(2) 0.04734(13) 0.0255(5) Uani 1 1 d . . . . .
F2 F 0.41093(14) 0.4765(2) -0.04145(13) 0.0265(5) Uani 1 1 d . . . . .
F3 F 0.39015(14) 0.6743(2) -0.01924(13) 0.0250(5) Uani 1 1 d . . . . .
N1 N 0.7032(2) 0.6632(3) -0.16761(17) 0.0197(6) Uani 1 1 d . . . . .
O1 O 0.86644(16) 0.4579(2) 0.13108(15) 0.0190(5) Uani 1 1 d . . . . .
O2 O 1.06940(16) 0.5051(2) 0.20615(14) 0.0198(5) Uani 1 1 d . . . . .
O3 O 0.67145(16) 0.4754(2) 0.20176(14) 0.0205(5) Uani 1 1 d . . . . .
O4 O 0.47541(19) 0.4496(2) 0.14321(17) 0.0222(6) Uani 1 1 d . . . . .
H4 H 0.527(3) 0.430(5) 0.172(3) 0.050(16) Uiso 1 1 d . . . . .
C1A C 0.0481(3) 0.2766(4) 0.6921(2) 0.0246(8) Uani 1 1 d . . . . .
H1A H 0.0118 0.2003 0.6920 0.030 Uiso 1 1 calc R U . . .
C2A C 0.0590(3) 0.3543(4) 0.7638(2) 0.0252(8) Uani 1 1 d . . . . .
H2A H 0.0256 0.3334 0.8102 0.030 Uiso 1 1 calc R U . . .
C3A C 0.1176(3) 0.4628(4) 0.7703(2) 0.0219(8) Uani 1 1 d . . . . .
C4A C 0.1577(2) 0.4950(3) 0.6972(2) 0.0193(7) Uani 1 1 d . . . . .
C5A C 0.2676(2) 0.5665(3) 0.61216(19) 0.0171(7) Uani 1 1 d . . . . .
H5A H 0.2647 0.6477 0.5796 0.020 Uiso 1 1 calc R U . . .
C6A C 0.3756(2) 0.5133(3) 0.6266(2) 0.0162(7) Uani 1 1 d . . . . .
C7A C 0.3984(2) 0.5025(3) 0.5313(2) 0.0152(7) Uani 1 1 d . . . . .
H7A H 0.3717 0.5809 0.5002 0.018 Uiso 1 1 calc R U . . .
C8A C 0.3366(2) 0.3923(3) 0.4835(2) 0.0167(7) Uani 1 1 d . . . . .
H8AA H 0.3043 0.4192 0.4244 0.020 Uiso 1 1 calc R U . . .
H8AB H 0.3813 0.3206 0.4778 0.020 Uiso 1 1 calc R U . . .
C9A C 0.1768(3) 0.2611(4) 0.4880(2) 0.0229(8) Uani 1 1 d . . . . .
H9A H 0.2125 0.1850 0.4719 0.027 Uiso 1 1 calc R U . . .
C10A C 0.1025(3) 0.2174(4) 0.5476(2) 0.0264(9) Uani 1 1 d . . . . .
H10C H 0.0361 0.2028 0.5107 0.032 Uiso 1 1 calc R U . . .
H10D H 0.1262 0.1361 0.5746 0.032 Uiso 1 1 calc R U . . .
C11A C 0.0900(3) 0.3087(4) 0.6193(2) 0.0222(8) Uani 1 1 d . . . . .
C12A C 0.1366(2) 0.4236(4) 0.6227(2) 0.0191(7) Uani 1 1 d . . . . .
C13A C 0.1982(2) 0.4695(3) 0.5580(2) 0.0170(7) Uani 1 1 d . . . . .
C14A C 0.2561(3) 0.3519(3) 0.5359(2) 0.0172(7) Uani 1 1 d . . . . .
C15A C 0.1368(3) 0.5279(4) 0.4757(2) 0.0220(8) Uani 1 1 d . . . . .
H15C H 0.0959 0.5977 0.4923 0.026 Uiso 1 1 calc R U . . .
H15D H 0.1827 0.5632 0.4394 0.026 Uiso 1 1 calc R U . . .
C16A C 0.0685(3) 0.4320(4) 0.4228(2) 0.0273(9) Uani 1 1 d . . . . .
H16C H 0.0153 0.4067 0.4550 0.033 Uiso 1 1 calc R U . . .
H16D H 0.0362 0.4696 0.3667 0.033 Uiso 1 1 calc R U . . .
C17A C 0.0651(3) 0.2335(4) 0.3476(3) 0.0356(10) Uani 1 1 d . . . . .
H17D H 0.1045 0.1585 0.3400 0.053 Uiso 1 1 calc R U . . .
H17E H 0.0428 0.2739 0.2910 0.053 Uiso 1 1 calc R U . . .
H17F H 0.0067 0.2092 0.3725 0.053 Uiso 1 1 calc R U . . .
C18A C 0.3760(2) 0.3858(3) 0.6668(2) 0.0174(7) Uani 1 1 d . . . . .
H18A H 0.4170 0.3655 0.7210 0.021 Uiso 1 1 calc R U . . .
C19A C 0.3146(3) 0.3032(3) 0.6211(2) 0.0178(7) Uani 1 1 d . . . . .
H19A H 0.3080 0.2195 0.6405 0.021 Uiso 1 1 calc R U . . .
C20A C 0.5116(2) 0.4971(3) 0.5262(2) 0.0179(7) Uani 1 1 d . . . . .
C21A C 0.5223(3) 0.4878(4) 0.4293(2) 0.0216(8) Uani 1 1 d . . . . .
C22A C 0.5679(3) 0.3904(4) 0.5795(2) 0.0222(8) Uani 1 1 d . . . . .
H22C H 0.5337 0.3105 0.5600 0.027 Uiso 1 1 calc R U . . .
H22D H 0.5621 0.4027 0.6413 0.027 Uiso 1 1 calc R U . . .
C23A C 0.6790(3) 0.3759(4) 0.5751(3) 0.0339(10) Uani 1 1 d . . . . .
H23D H 0.6859 0.3515 0.5160 0.051 Uiso 1 1 calc R U . . .
H23E H 0.7087 0.3109 0.6164 0.051 Uiso 1 1 calc R U . . .
H23F H 0.7135 0.4559 0.5903 0.051 Uiso 1 1 calc R U . . .
C24A C 0.1520(3) 0.6520(4) 0.8521(2) 0.0309(9) Uani 1 1 d . . . . .
H24D H 0.0972 0.6916 0.8117 0.046 Uiso 1 1 calc R U . . .
H24E H 0.2159 0.6727 0.8349 0.046 Uiso 1 1 calc R U . . .
H24F H 0.1521 0.6830 0.9113 0.046 Uiso 1 1 calc R U . . .
C25A C 0.4372(3) 0.6381(4) 0.7578(2) 0.0259(9) Uani 1 1 d . . . . .
H25D H 0.3857 0.7035 0.7529 0.039 Uiso 1 1 calc R U . . .
H25E H 0.5009 0.6718 0.7888 0.039 Uiso 1 1 calc R U . . .
H25F H 0.4172 0.5663 0.7900 0.039 Uiso 1 1 calc R U . . .
F1A F 0.61403(16) 0.5234(2) 0.41768(14) 0.0315(5) Uani 1 1 d . . . . .
F2A F 0.45745(17) 0.5620(2) 0.37761(12) 0.0310(5) Uani 1 1 d . . . . .
F3A F 0.50846(17) 0.3714(2) 0.39701(13) 0.0285(5) Uani 1 1 d . . . . .
N1A N 0.1269(2) 0.3213(3) 0.40647(19) 0.0253(7) Uani 1 1 d . . . . .
O1A O 0.23066(17) 0.5852(2) 0.69376(14) 0.0200(5) Uani 1 1 d . . . . .
O2A O 0.1387(2) 0.5207(3) 0.85012(15) 0.0279(6) Uani 1 1 d . . . . .
O3A O 0.44844(17) 0.5983(2) 0.67224(14) 0.0198(5) Uani 1 1 d . . . . .
O4A O 0.55739(19) 0.6147(2) 0.55074(17) 0.0228(6) Uani 1 1 d . . . . .
H4A H 0.540(3) 0.637(4) 0.596(3) 0.043(14) Uiso 1 1 d . . . . .

loop_
_atom_site_aniso_label
_atom_site_aniso_U_11
_atom_site_aniso_U_22
_atom_site_aniso_U_33
_atom_site_aniso_U_23
_atom_site_aniso_U_13
_atom_site_aniso_U_12
C1 0.0166(16) 0.021(2) 0.0192(17) 0.0027(15) 0.0038(14) -0.0021(15)
C2 0.0117(15) 0.023(2) 0.0198(16) -0.0004(15) 0.0017(13) 0.0013(14)
C3 0.0168(15) 0.0194(18) 0.0140(15) -0.0004(14) 0.0022(13) 0.0058(14)
C4 0.0168(15) 0.0131(18) 0.0195(16) -0.0016(14) 0.0028(13) 0.0002(14)
C5 0.0142(15) 0.0165(18) 0.0201(16) -0.0009(14) -0.0001(13) -0.0015(14)
C6 0.0141(15) 0.0178(19) 0.0164(15) 0.0042(14) 0.0015(12) -0.0002(14)
C7 0.0161(15) 0.0149(18) 0.0197(16) -0.0009(14) 0.0035(13) -0.0015(14)
C8 0.0131(15) 0.0195(19) 0.0161(16) 0.0003(14) 0.0005(13) -0.0002(14)
C9 0.0142(15) 0.0166(18) 0.0197(17) 0.0039(14) 0.0021(13) -0.0007(14)
C10 0.0176(16) 0.020(2) 0.0176(17) 0.0033(14) -0.0001(14) -0.0004(14)
C11 0.0160(16) 0.0194(19) 0.0169(16) 0.0007(14) 0.0034(13) 0.0012(14)
C12 0.0154(15) 0.0165(18) 0.0136(15) -0.0024(13) 0.0036(13) 0.0021(13)
C13 0.0152(15) 0.0169(18) 0.0153(15) -0.0017(14) 0.0020(13) -0.0012(14)
C14 0.0159(15) 0.0152(17) 0.0152(15) -0.0011(13) 0.0018(12) -0.0014(14)
C15 0.0193(16) 0.0187(19) 0.0194(17) -0.0048(15) -0.0010(14) -0.0002(15)
C16 0.0248(18) 0.025(2) 0.0183(17) -0.0041(16) 0.0042(14) 0.0013(16)
C17 0.0258(19) 0.034(2) 0.0149(17) 0.0010(16) 0.0008(15) -0.0005(17)
C18 0.0135(15) 0.0177(18) 0.0173(16) -0.0014(14) 0.0003(13) 0.0022(14)
C19 0.0116(14) 0.0153(18) 0.0187(16) -0.0024(14) 0.0001(13) -0.0003(13)
C20 0.0159(15) 0.0156(18) 0.0204(16) 0.0037(14) 0.0030(13) -0.0014(14)
C21 0.0161(16) 0.0195(19) 0.0250(17) 0.0019(16) 0.0030(14) -0.0022(15)
C22 0.0162(16) 0.0207(19) 0.0217(17) -0.0003(15) 0.0033(14) 0.0003(15)
C23 0.0191(17) 0.030(2) 0.0221(18) -0.0005(16) 0.0036(15) 0.0014(16)
C24 0.0162(16) 0.031(2) 0.0215(17) 0.0017(16) -0.0013(14) 0.0000(16)
C25 0.0214(17) 0.029(2) 0.0166(17) 0.0044(15) 0.0020(14) 0.0028(16)
F1 0.0145(9) 0.0298(13) 0.0319(11) 0.0042(10) 0.0035(9) -0.0050(9)
F2 0.0216(10) 0.0292(13) 0.0267(11) -0.0058(10) -0.0007(9) -0.0038(10)
F3 0.0183(10) 0.0246(12) 0.0303(12) 0.0080(10) -0.0009(9) -0.0019(9)
N1 0.0202(14) 0.0227(17) 0.0151(14) -0.0012(13) 0.0000(12) -0.0021(13)
O1 0.0142(11) 0.0195(13) 0.0226(12) 0.0046(11) 0.0015(10) -0.0001(10)
O2 0.0144(11) 0.0269(15) 0.0166(12) 0.0038(10) -0.0014(9) 0.0002(10)
O3 0.0170(11) 0.0258(15) 0.0186(12) 0.0072(11) 0.0028(10) 0.0000(11)
O4 0.0175(12) 0.0211(15) 0.0271(14) 0.0080(11) 0.0019(11) -0.0020(11)
C1A 0.0229(18) 0.027(2) 0.0246(19) 0.0032(16) 0.0073(16) -0.0050(16)
C2A 0.0237(19) 0.030(2) 0.0239(19) 0.0065(16) 0.0104(16) 0.0031(17)
C3A 0.0230(18) 0.022(2) 0.0213(18) 0.0019(16) 0.0057(14) 0.0032(16)
C4A 0.0161(15) 0.0197(19) 0.0225(18) 0.0039(14) 0.0047(14) 0.0027(14)
C5A 0.0231(17) 0.0163(18) 0.0126(15) -0.0003(13) 0.0055(13) 0.0015(15)
C6A 0.0158(15) 0.0153(18) 0.0173(16) -0.0014(13) 0.0026(13) -0.0024(14)
C7A 0.0173(16) 0.0131(17) 0.0156(16) 0.0028(13) 0.0037(13) 0.0003(13)
C8A 0.0169(16) 0.0177(18) 0.0144(16) -0.0011(14) 0.0003(13) -0.0015(14)
C9A 0.0235(18) 0.023(2) 0.0224(18) -0.0032(16) 0.0047(15) -0.0068(16)
C10A 0.0239(19) 0.030(2) 0.0250(19) -0.0023(16) 0.0044(16) -0.0115(17)
C11A 0.0195(17) 0.026(2) 0.0214(18) -0.0016(16) 0.0039(15) -0.0025(16)
C12A 0.0132(15) 0.025(2) 0.0186(17) 0.0027(14) 0.0020(13) 0.0028(14)
C13A 0.0152(15) 0.0202(19) 0.0153(16) -0.0003(14) 0.0020(13) 0.0012(14)
C14A 0.0174(16) 0.0173(18) 0.0173(16) 0.0007(14) 0.0038(14) 0.0002(14)
C15A 0.0178(16) 0.030(2) 0.0185(17) 0.0006(16) 0.0038(14) 0.0041(16)
C16A 0.0175(17) 0.043(3) 0.0209(18) 0.0039(17) 0.0018(15) -0.0012(17)
C17A 0.031(2) 0.049(3) 0.027(2) -0.008(2) 0.0046(18) -0.017(2)
C18A 0.0156(16) 0.0213(19) 0.0152(16) 0.0035(14) 0.0023(13) 0.0050(14)
C19A 0.0215(17) 0.0146(17) 0.0185(17) 0.0023(14) 0.0067(14) 0.0018(14)
C20A 0.0209(17) 0.0152(18) 0.0182(17) -0.0011(14) 0.0050(14) -0.0040(14)
C21A 0.0260(18) 0.0159(19) 0.0243(18) -0.0008(15) 0.0079(15) -0.0014(15)
C22A 0.0208(18) 0.023(2) 0.0240(18) 0.0002(16) 0.0067(15) -0.0013(16)
C23A 0.022(2) 0.036(3) 0.044(3) 0.004(2) 0.0074(19) 0.0038(18)
C24A 0.043(2) 0.025(2) 0.025(2) -0.0024(17) 0.0076(18) 0.0027(19)
C25A 0.0272(19) 0.034(2) 0.0167(17) -0.0099(16) 0.0057(15) -0.0068(17)
F1A 0.0337(12) 0.0303(13) 0.0361(12) -0.0056(10) 0.0210(10) -0.0117(10)
F2A 0.0437(14) 0.0302(13) 0.0210(10) 0.0071(10) 0.0107(10) 0.0043(11)
F3A 0.0367(13) 0.0231(13) 0.0293(12) -0.0081(10) 0.0151(10) -0.0066(10)
N1A 0.0214(15) 0.035(2) 0.0187(15) -0.0046(14) 0.0004(13) -0.0069(14)
O1A 0.0218(12) 0.0203(14) 0.0201(12) -0.0024(10) 0.0102(10) -0.0025(11)
O2A 0.0411(16) 0.0235(15) 0.0212(13) 0.0001(11) 0.0110(12) 0.0007(13)
O3A 0.0203(12) 0.0237(14) 0.0150(11) -0.0047(10) 0.0022(10) -0.0063(11)
O4A 0.0254(14) 0.0217(15) 0.0234(13) -0.0048(11) 0.0098(11) -0.0077(11)

loop_
_atom_type_symbol
_atom_type_description
_atom_type_scat_dispersion_real
_atom_type_scat_dispersion_imag
_atom_type_scat_source
C C 0.0033 0.0016 'International Tables Vol C Tables 4.2.6.8 and 6.1.1.4'
H H 0.0000 0.0000 'International Tables Vol C Tables 4.2.6.8 and 6.1.1.4'
F F 0.0171 0.0103 'International Tables Vol C Tables 4.2.6.8 and 6.1.1.4'
N N 0.0061 0.0033 'International Tables Vol C Tables 4.2.6.8 and 6.1.1.4'
O O 0.0106 0.0060 'International Tables Vol C Tables 4.2.6.8 and 6.1.1.4'

loop_
_geom_angle_atom_site_label_1
_geom_angle_atom_site_label_2
_geom_angle_atom_site_label_3
_geom_angle
_geom_angle_site_symmetry_1
_geom_angle_site_symmetry_3
_geom_angle_publ_flag
C2 C1 H1 119.4 . . ?
C11 C1 H1 119.4 . . ?
C11 C1 C2 121.3(3) . . ?
C1 C2 H2 119.3 . . ?
C1 C2 C3 121.4(3) . . ?
C3 C2 H2 119.3 . . ?
C4 C3 C2 116.6(3) . . ?
O2 C3 C2 125.9(3) . . ?
O2 C3 C4 117.4(3) . . ?
C12 C4 C3 120.4(3) . . ?
C12 C4 O1 113.4(3) . . ?
O1 C4 C3 125.9(3) . . ?
C6 C5 H5 109.4 . . ?
C6 C5 C13 107.9(3) . . ?
C13 C5 H5 109.4 . . ?
O1 C5 H5 109.4 . . ?
O1 C5 C6 113.8(3) . . ?
O1 C5 C13 107.0(2) . . ?
C5 C6 C7 103.1(2) . . ?
C18 C6 C5 109.0(3) . . ?
C18 C6 C7 109.9(3) . . ?
O3 C6 C5 113.1(3) . . ?
O3 C6 C7 106.8(2) . . ?
O3 C6 C18 114.3(3) . . ?
C6 C7 H7 106.1 . . ?
C8 C7 C6 108.9(3) . . ?
C8 C7 H7 106.1 . . ?
C20 C7 C6 115.1(3) . . ?
C20 C7 H7 106.1 . . ?
C20 C7 C8 113.8(3) . . ?
C7 C8 H8A 109.9 . . ?
C7 C8 H8B 109.9 . . ?
H8A C8 H8B 108.3 . . ?
C14 C8 C7 109.0(3) . . ?
C14 C8 H8A 109.9 . . ?
C14 C8 H8B 109.9 . . ?
C10 C9 H9 107.7 . . ?
C14 C9 H9 107.7 . . ?
C14 C9 C10 111.4(3) . . ?
N1 C9 H9 107.7 . . ?
N1 C9 C10 114.0(3) . . ?
N1 C9 C14 108.2(3) . . ?
C9 C10 H10A 108.7 . . ?
C9 C10 H10B 108.7 . . ?
H10A C10 H10B 107.6 . . ?
C11 C10 C9 114.4(3) . . ?
C11 C10 H10A 108.7 . . ?
C11 C10 H10B 108.7 . . ?
C1 C11 C10 124.0(3) . . ?
C12 C11 C1 115.8(3) . . ?
C12 C11 C10 119.3(3) . . ?
C4 C12 C11 123.3(3) . . ?
C4 C12 C13 109.5(3) . . ?
C11 C12 C13 125.0(3) . . ?
C12 C13 C5 102.0(3) . . ?
C12 C13 C14 104.6(3) . . ?
C12 C13 C15 113.8(3) . . ?
C14 C13 C5 112.0(3) . . ?
C15 C13 C5 112.2(3) . . ?
C15 C13 C14 111.7(3) . . ?
C9 C14 C8 114.3(3) . . ?
C9 C14 C13 106.1(3) . . ?
C13 C14 C8 109.4(3) . . ?
C19 C14 C8 104.3(3) . . ?
C19 C14 C9 115.0(3) . . ?
C19 C14 C13 107.6(3) . . ?
C13 C15 H15A 109.3 . . ?
C13 C15 H15B 109.3 . . ?
H15A C15 H15B 108.0 . . ?
C16 C15 C13 111.6(3) . . ?
C16 C15 H15A 109.3 . . ?
C16 C15 H15B 109.3 . . ?
C15 C16 H16A 109.7 . . ?
C15 C16 H16B 109.7 . . ?
H16A C16 H16B 108.2 . . ?
N1 C16 C15 109.7(3) . . ?
N1 C16 H16A 109.7 . . ?
N1 C16 H16B 109.7 . . ?
H17A C17 H17B 109.5 . . ?
H17A C17 H17C 109.5 . . ?
H17B C17 H17C 109.5 . . ?
N1 C17 H17A 109.5 . . ?
N1 C17 H17B 109.5 . . ?
N1 C17 H17C 109.5 . . ?
C6 C18 H18 122.6 . . ?
C19 C18 C6 114.8(3) . . ?
C19 C18 H18 122.6 . . ?
C14 C19 H19 122.5 . . ?
C18 C19 C14 115.1(3) . . ?
C18 C19 H19 122.5 . . ?
C21 C20 C7 108.9(3) . . ?
C22 C20 C7 114.0(3) . . ?
C22 C20 C21 110.6(3) . . ?
O4 C20 C7 110.0(3) . . ?
O4 C20 C21 102.4(3) . . ?
O4 C20 C22 110.4(3) . . ?
F1 C21 C20 112.7(3) . . ?
F1 C21 F2 106.1(3) . . ?
F1 C21 F3 105.9(3) . . ?
F2 C21 C20 112.5(3) . . ?
F2 C21 F3 106.5(3) . . ?
F3 C21 C20 112.6(3) . . ?
C20 C22 H22A 108.4 . . ?
C20 C22 H22B 108.4 . . ?
H22A C22 H22B 107.4 . . ?
C23 C22 C20 115.7(3) . . ?
C23 C22 H22A 108.4 . . ?
C23 C22 H22B 108.4 . . ?
C22 C23 H23A 109.5 . . ?
C22 C23 H23B 109.5 . . ?
C22 C23 H23C 109.5 . . ?
H23A C23 H23B 109.5 . . ?
H23A C23 H23C 109.5 . . ?
H23B C23 H23C 109.5 . . ?
H24A C24 H24B 109.5 . . ?
H24A C24 H24C 109.5 . . ?
H24B C24 H24C 109.5 . . ?
O2 C24 H24A 109.5 . . ?
O2 C24 H24B 109.5 . . ?
O2 C24 H24C 109.5 . . ?
H25A C25 H25B 109.5 . . ?
H25A C25 H25C 109.5 . . ?
H25B C25 H25C 109.5 . . ?
O3 C25 H25A 109.5 . . ?
O3 C25 H25B 109.5 . . ?
O3 C25 H25C 109.5 . . ?
C16 N1 C9 112.5(3) . . ?
C16 N1 C17 111.7(3) . . ?
C17 N1 C9 112.3(3) . . ?
C4 O1 C5 107.0(2) . . ?
C3 O2 C24 115.8(3) . . ?
C25 O3 C6 117.1(2) . . ?
C20 O4 H4 107(4) . . ?
C2A C1A H1A 119.6 . . ?
C2A C1A C11A 120.8(4) . . ?
C11A C1A H1A 119.6 . . ?
C1A C2A H2A 118.9 . . ?
C1A C2A C3A 122.1(3) . . ?
C3A C2A H2A 118.9 . . ?
C4A C3A C2A 116.5(3) . . ?
O2A C3A C2A 117.4(3) . . ?
O2A C3A C4A 125.8(3) . . ?
C12A C4A C3A 120.3(3) . . ?
C12A C4A O1A 113.0(3) . . ?
O1A C4A C3A 126.2(3) . . ?
C6A C5A H5A 109.7 . . ?
C13A C5A H5A 109.7 . . ?
C13A C5A C6A 107.7(3) . . ?
O1A C5A H5A 109.7 . . ?
O1A C5A C6A 112.8(2) . . ?
O1A C5A C13A 107.2(3) . . ?
C5A C6A C7A 103.5(2) . . ?
C18A C6A C5A 108.8(3) . . ?
C18A C6A C7A 110.1(3) . . ?
O3A C6A C5A 113.1(3) . . ?
O3A C6A C7A 106.2(2) . . ?
O3A C6A C18A 114.5(3) . . ?
C6A C7A H7A 106.3 . . ?
C8A C7A C6A 109.1(3) . . ?
C8A C7A H7A 106.3 . . ?
C8A C7A C20A 113.7(3) . . ?
C20A C7A C6A 114.6(3) . . ?
C20A C7A H7A 106.3 . . ?
C7A C8A H8AA 109.8 . . ?
C7A C8A H8AB 109.8 . . ?
H8AA C8A H8AB 108.3 . . ?
C14A C8A C7A 109.3(3) . . ?
C14A C8A H8AA 109.8 . . ?
C14A C8A H8AB 109.8 . . ?
C10A C9A H9A 107.6 . . ?
C14A C9A H9A 107.6 . . ?
C14A C9A C10A 111.7(3) . . ?
N1A C9A H9A 107.6 . . ?
N1A C9A C10A 113.5(3) . . ?
N1A C9A C14A 108.6(3) . . ?
C9A C10A H10C 108.6 . . ?
C9A C10A H10D 108.6 . . ?
H10C C10A H10D 107.5 . . ?
C11A C10A C9A 114.8(3) . . ?
C11A C10A H10C 108.6 . . ?
C11A C10A H10D 108.6 . . ?
C1A C11A C10A 124.0(3) . . ?
C12A C11A C1A 115.9(3) . . ?
C12A C11A C10A 119.1(3) . . ?
C4A C12A C13A 109.4(3) . . ?
C11A C12A C4A 123.3(3) . . ?
C11A C12A C13A 124.9(3) . . ?
C5A C13A C14A 112.2(3) . . ?
C12A C13A C5A 102.1(3) . . ?
C12A C13A C14A 104.7(3) . . ?
C12A C13A C15A 114.2(3) . . ?
C15A C13A C5A 111.9(3) . . ?
C15A C13A C14A 111.2(3) . . ?
C8A C14A C13A 109.3(3) . . ?
C9A C14A C8A 114.8(3) . . ?
C9A C14A C13A 106.1(3) . . ?
C19A C14A C8A 104.6(3) . . ?
C19A C14A C9A 115.0(3) . . ?
C19A C14A C13A 106.8(3) . . ?
C13A C15A H15C 109.3 . . ?
C13A C15A H15D 109.3 . . ?
H15C C15A H15D 107.9 . . ?
C16A C15A C13A 111.7(3) . . ?
C16A C15A H15C 109.3 . . ?
C16A C15A H15D 109.3 . . ?
C15A C16A H16C 109.7 . . ?
C15A C16A H16D 109.7 . . ?
H16C C16A H16D 108.2 . . ?
N1A C16A C15A 109.8(3) . . ?
N1A C16A H16C 109.7 . . ?
N1A C16A H16D 109.7 . . ?
H17D C17A H17E 109.5 . . ?
H17D C17A H17F 109.5 . . ?
H17E C17A H17F 109.5 . . ?
N1A C17A H17D 109.5 . . ?
N1A C17A H17E 109.5 . . ?
N1A C17A H17F 109.5 . . ?
C6A C18A H18A 122.5 . . ?
C19A C18A C6A 115.0(3) . . ?
C19A C18A H18A 122.5 . . ?
C14A C19A H19A 122.5 . . ?
C18A C19A C14A 115.1(3) . . ?
C18A C19A H19A 122.5 . . ?
C21A C20A C7A 108.8(3) . . ?
C22A C20A C7A 113.6(3) . . ?
C22A C20A C21A 110.9(3) . . ?
O4A C20A C7A 110.1(3) . . ?
O4A C20A C21A 101.8(3) . . ?
O4A C20A C22A 110.9(3) . . ?
F1A C21A C20A 111.5(3) . . ?
F2A C21A C20A 112.5(3) . . ?
F2A C21A F1A 106.1(3) . . ?
F3A C21A C20A 113.3(3) . . ?
F3A C21A F1A 106.2(3) . . ?
F3A C21A F2A 106.7(3) . . ?
C20A C22A H22C 108.1 . . ?
C20A C22A H22D 108.1 . . ?
C20A C22A C23A 116.8(3) . . ?
H22C C22A H22D 107.3 . . ?
C23A C22A H22C 108.1 . . ?
C23A C22A H22D 108.1 . . ?
C22A C23A H23D 109.5 . . ?
C22A C23A H23E 109.5 . . ?
C22A C23A H23F 109.5 . . ?
H23D C23A H23E 109.5 . . ?
H23D C23A H23F 109.5 . . ?
H23E C23A H23F 109.5 . . ?
H24D C24A H24E 109.5 . . ?
H24D C24A H24F 109.5 . . ?
H24E C24A H24F 109.5 . . ?
O2A C24A H24D 109.5 . . ?
O2A C24A H24E 109.5 . . ?
O2A C24A H24F 109.5 . . ?
H25D C25A H25E 109.5 . . ?
H25D C25A H25F 109.5 . . ?
H25E C25A H25F 109.5 . . ?
O3A C25A H25D 109.5 . . ?
O3A C25A H25E 109.5 . . ?
O3A C25A H25F 109.5 . . ?
C16A N1A C9A 112.1(3) . . ?
C17A N1A C9A 112.7(3) . . ?
C17A N1A C16A 110.8(3) . . ?
C4A O1A C5A 107.4(2) . . ?
C3A O2A C24A 118.0(3) . . ?
C6A O3A C25A 118.0(3) . . ?
C20A O4A H4A 108(3) . . ?

loop_
_geom_bond_atom_site_label_1
_geom_bond_atom_site_label_2
_geom_bond_distance
_geom_bond_site_symmetry_2
_geom_bond_publ_flag
C1 H1 0.9500 . ?
C1 C2 1.397(5) . ?
C1 C11 1.391(4) . ?
C2 H2 0.9500 . ?
C2 C3 1.400(5) . ?
C3 C4 1.392(4) . ?
C3 O2 1.372(4) . ?
C4 C12 1.376(4) . ?
C4 O1 1.379(4) . ?
C5 H5 1.0000 . ?
C5 C6 1.546(4) . ?
C5 C13 1.546(4) . ?
C5 O1 1.474(4) . ?
C6 C7 1.584(4) . ?
C6 C18 1.508(5) . ?
C6 O3 1.433(4) . ?
C7 H7 1.0000 . ?
C7 C8 1.553(4) . ?
C7 C20 1.551(4) . ?
C8 H8A 0.9900 . ?
C8 H8B 0.9900 . ?
C8 C14 1.549(4) . ?
C9 H9 1.0000 . ?
C9 C10 1.570(4) . ?
C9 C14 1.543(4) . ?
C9 N1 1.472(4) . ?
C10 H10A 0.9900 . ?
C10 H10B 0.9900 . ?
C10 C11 1.515(5) . ?
C11 C12 1.380(5) . ?
C12 C13 1.497(4) . ?
C13 C14 1.545(5) . ?
C13 C15 1.530(4) . ?
C14 C19 1.506(4) . ?
C15 H15A 0.9900 . ?
C15 H15B 0.9900 . ?
C15 C16 1.526(5) . ?
C16 H16A 0.9900 . ?
C16 H16B 0.9900 . ?
C16 N1 1.453(5) . ?
C17 H17A 0.9800 . ?
C17 H17B 0.9800 . ?
C17 H17C 0.9800 . ?
C17 N1 1.460(4) . ?
C18 H18 0.9500 . ?
C18 C19 1.328(5) . ?
C19 H19 0.9500 . ?
C20 C21 1.540(4) . ?
C20 C22 1.532(5) . ?
C20 O4 1.427(4) . ?
C21 F1 1.339(4) . ?
C21 F2 1.347(4) . ?
C21 F3 1.349(4) . ?
C22 H22A 0.9900 . ?
C22 H22B 0.9900 . ?
C22 C23 1.527(4) . ?
C23 H23A 0.9800 . ?
C23 H23B 0.9800 . ?
C23 H23C 0.9800 . ?
C24 H24A 0.9800 . ?
C24 H24B 0.9800 . ?
C24 H24C 0.9800 . ?
C24 O2 1.435(4) . ?
C25 H25A 0.9800 . ?
C25 H25B 0.9800 . ?
C25 H25C 0.9800 . ?
C25 O3 1.431(4) . ?
O4 H4 0.79(5) . ?
C1A H1A 0.9500 . ?
C1A C2A 1.378(5) . ?
C1A C11A 1.403(5) . ?
C2A H2A 0.9500 . ?
C2A C3A 1.396(5) . ?
C3A C4A 1.394(5) . ?
C3A O2A 1.372(4) . ?
C4A C12A 1.376(5) . ?
C4A O1A 1.388(4) . ?
C5A H5A 1.0000 . ?
C5A C6A 1.551(4) . ?
C5A C13A 1.541(5) . ?
C5A O1A 1.465(4) . ?
C6A C7A 1.578(4) . ?
C6A C18A 1.495(5) . ?
C6A O3A 1.431(4) . ?
C7A H7A 1.0000 . ?
C7A C8A 1.551(5) . ?
C7A C20A 1.555(4) . ?
C8A H8AA 0.9900 . ?
C8A H8AB 0.9900 . ?
C8A C14A 1.542(4) . ?
C9A H9A 1.0000 . ?
C9A C10A 1.563(5) . ?
C9A C14A 1.536(5) . ?
C9A N1A 1.475(5) . ?
C10A H10C 0.9900 . ?
C10A H10D 0.9900 . ?
C10A C11A 1.515(5) . ?
C11A C12A 1.374(5) . ?
C12A C13A 1.505(4) . ?
C13A C14A 1.550(5) . ?
C13A C15A 1.531(4) . ?
C14A C19A 1.511(5) . ?
C15A H15C 0.9900 . ?
C15A H15D 0.9900 . ?
C15A C16A 1.518(5) . ?
C16A H16C 0.9900 . ?
C16A H16D 0.9900 . ?
C16A N1A 1.469(5) . ?
C17A H17D 0.9800 . ?
C17A H17E 0.9800 . ?
C17A H17F 0.9800 . ?
C17A N1A 1.463(5) . ?
C18A H18A 0.9500 . ?
C18A C19A 1.328(5) . ?
C19A H19A 0.9500 . ?
C20A C21A 1.549(5) . ?
C20A C22A 1.529(5) . ?
C20A O4A 1.419(4) . ?
C21A F1A 1.346(4) . ?
C21A F2A 1.338(4) . ?
C21A F3A 1.338(4) . ?
C22A H22C 0.9900 . ?
C22A H22D 0.9900 . ?
C22A C23A 1.531(5) . ?
C23A H23D 0.9800 . ?
C23A H23E 0.9800 . ?
C23A H23F 0.9800 . ?
C24A H24D 0.9800 . ?
C24A H24E 0.9800 . ?
C24A H24F 0.9800 . ?
C24A O2A 1.409(4) . ?
C25A H25D 0.9800 . ?
C25A H25E 0.9800 . ?
C25A H25F 0.9800 . ?
C25A O3A 1.436(4) . ?
O4A H4A 0.82(4) . ?

loop_
_geom_torsion_atom_site_label_1
_geom_torsion_atom_site_label_2
_geom_torsion_atom_site_label_3
_geom_torsion_atom_site_label_4
_geom_torsion
_geom_torsion_site_symmetry_1
_geom_torsion_site_symmetry_2
_geom_torsion_site_symmetry_3
_geom_torsion_site_symmetry_4
_geom_torsion_publ_flag
C1 C2 C3 C4 4.3(5) . . . . ?
C1 C2 C3 O2 -172.0(3) . . . . ?
C1 C11 C12 C4 11.6(5) . . . . ?
C1 C11 C12 C13 172.9(3) . . . . ?
C2 C1 C11 C10 166.3(3) . . . . ?
C2 C1 C11 C12 -2.8(5) . . . . ?
C2 C3 C4 C12 4.2(5) . . . . ?
C2 C3 C4 O1 -169.6(3) . . . . ?
C2 C3 O2 C24 -5.2(5) . . . . ?
C3 C4 C12 C11 -12.7(5) . . . . ?
C3 C4 C12 C13 -176.5(3) . . . . ?
C3 C4 O1 C5 169.1(3) . . . . ?
C4 C3 O2 C24 178.5(3) . . . . ?
C4 C12 C13 C5 7.7(4) . . . . ?
C4 C12 C13 C14 124.4(3) . . . . ?
C4 C12 C13 C15 -113.4(3) . . . . ?
C5 C6 C7 C8 -72.8(3) . . . . ?
C5 C6 C7 C20 158.0(3) . . . . ?
C5 C6 C18 C19 57.1(4) . . . . ?
C5 C6 O3 C25 61.8(4) . . . . ?
C5 C13 C14 C8 -60.1(3) . . . . ?
C5 C13 C14 C9 176.2(3) . . . . ?
C5 C13 C14 C19 52.6(3) . . . . ?
C5 C13 C15 C16 179.4(3) . . . . ?
C6 C5 C13 C12 112.4(3) . . . . ?
C6 C5 C13 C14 1.1(4) . . . . ?
C6 C5 C13 C15 -125.4(3) . . . . ?
C6 C5 O1 C4 -109.3(3) . . . . ?
C6 C7 C8 C14 14.9(4) . . . . ?
C6 C7 C20 C21 178.2(3) . . . . ?
C6 C7 C20 C22 54.2(4) . . . . ?
C6 C7 C20 O4 -70.4(4) . . . . ?
C6 C18 C19 C14 1.1(4) . . . . ?
C7 C6 C18 C19 -55.2(4) . . . . ?
C7 C6 O3 C25 174.5(3) . . . . ?
C7 C8 C14 C9 167.9(3) . . . . ?
C7 C8 C14 C13 49.2(3) . . . . ?
C7 C8 C14 C19 -65.6(3) . . . . ?
C7 C20 C21 F1 160.1(3) . . . . ?
C7 C20 C21 F2 40.2(4) . . . . ?
C7 C20 C21 F3 -80.2(4) . . . . ?
C7 C20 C22 C23 178.4(3) . . . . ?
C8 C7 C20 C21 51.6(4) . . . . ?
C8 C7 C20 C22 -72.4(4) . . . . ?
C8 C7 C20 O4 163.0(3) . . . . ?
C8 C14 C19 C18 59.9(4) . . . . ?
C9 C10 C11 C1 -165.1(3) . . . . ?
C9 C10 C11 C12 3.5(4) . . . . ?
C9 C14 C19 C18 -174.2(3) . . . . ?
C10 C9 C14 C8 175.7(3) . . . . ?
C10 C9 C14 C13 -63.7(3) . . . . ?
C10 C9 C14 C19 55.1(4) . . . . ?
C10 C9 N1 C16 57.7(4) . . . . ?
C10 C9 N1 C17 -69.4(4) . . . . ?
C10 C11 C12 C4 -158.0(3) . . . . ?
C10 C11 C12 C13 3.4(5) . . . . ?
C11 C1 C2 C3 -5.0(5) . . . . ?
C11 C12 C13 C5 -155.8(3) . . . . ?
C11 C12 C13 C14 -39.1(4) . . . . ?
C11 C12 C13 C15 83.1(4) . . . . ?
C12 C4 O1 C5 -5.1(4) . . . . ?
C12 C13 C14 C8 -169.7(2) . . . . ?
C12 C13 C14 C9 66.6(3) . . . . ?
C12 C13 C14 C19 -57.0(3) . . . . ?
C12 C13 C15 C16 -65.4(4) . . . . ?
C13 C5 C6 C7 62.0(3) . . . . ?
C13 C5 C6 C18 -54.7(3) . . . . ?
C13 C5 C6 O3 177.0(3) . . . . ?
C13 C5 O1 C4 9.8(3) . . . . ?
C13 C14 C19 C18 -56.2(4) . . . . ?
C13 C15 C16 N1 -51.8(4) . . . . ?
C14 C9 C10 C11 27.4(4) . . . . ?
C14 C9 N1 C16 -66.8(3) . . . . ?
C14 C9 N1 C17 166.1(3) . . . . ?
C14 C13 C15 C16 52.7(4) . . . . ?
C15 C13 C14 C8 66.7(3) . . . . ?
C15 C13 C14 C9 -56.9(3) . . . . ?
C15 C13 C14 C19 179.4(3) . . . . ?
C15 C16 N1 C9 60.0(4) . . . . ?
C15 C16 N1 C17 -172.6(3) . . . . ?
C18 C6 C7 C8 43.2(4) . . . . ?
C18 C6 C7 C20 -85.9(3) . . . . ?
C18 C6 O3 C25 -63.7(4) . . . . ?
C20 C7 C8 C14 144.7(3) . . . . ?
C21 C20 C22 C23 55.4(4) . . . . ?
C22 C20 C21 F1 -74.0(4) . . . . ?
C22 C20 C21 F2 166.1(3) . . . . ?
C22 C20 C21 F3 45.8(4) . . . . ?
N1 C9 C10 C11 -95.4(3) . . . . ?
N1 C9 C14 C8 -58.2(4) . . . . ?
N1 C9 C14 C13 62.4(3) . . . . ?
N1 C9 C14 C19 -178.8(3) . . . . ?
O1 C4 C12 C11 161.8(3) . . . . ?
O1 C4 C12 C13 -2.0(4) . . . . ?
O1 C5 C6 C7 -179.4(3) . . . . ?
O1 C5 C6 C18 63.9(3) . . . . ?
O1 C5 C6 O3 -64.4(4) . . . . ?
O1 C5 C13 C12 -10.4(3) . . . . ?
O1 C5 C13 C14 -121.7(3) . . . . ?
O1 C5 C13 C15 111.8(3) . . . . ?
O2 C3 C4 C12 -179.2(3) . . . . ?
O2 C3 C4 O1 7.0(5) . . . . ?
O3 C6 C7 C8 167.7(3) . . . . ?
O3 C6 C7 C20 38.6(4) . . . . ?
O3 C6 C18 C19 -175.3(3) . . . . ?
O4 C20 C21 F1 43.7(4) . . . . ?
O4 C20 C21 F2 -76.2(3) . . . . ?
O4 C20 C21 F3 163.4(3) . . . . ?
O4 C20 C22 C23 -57.2(4) . . . . ?
C1A C2A C3A C4A 5.5(5) . . . . ?
C1A C2A C3A O2A -168.2(3) . . . . ?
C1A C11A C12A C4A 11.1(5) . . . . ?
C1A C11A C12A C13A 171.3(3) . . . . ?
C2A C1A C11A C10A 165.3(4) . . . . ?
C2A C1A C11A C12A -3.4(5) . . . . ?
C2A C3A C4A C12A 1.9(5) . . . . ?
C2A C3A C4A O1A -168.5(3) . . . . ?
C2A C3A O2A C24A -149.5(4) . . . . ?
C3A C4A C12A C11A -10.6(5) . . . . ?
C3A C4A C12A C13A -173.5(3) . . . . ?
C3A C4A O1A C5A 166.3(3) . . . . ?
C4A C3A O2A C24A 37.5(5) . . . . ?
C4A C12A C13A C5A 7.2(4) . . . . ?
C4A C12A C13A C14A 124.3(3) . . . . ?
C4A C12A C13A C15A -113.8(3) . . . . ?
C5A C6A C7A C8A -71.9(3) . . . . ?
C5A C6A C7A C20A 159.4(3) . . . . ?
C5A C6A C18A C19A 57.8(4) . . . . ?
C5A C6A O3A C25A 59.3(4) . . . . ?
C5A C13A C14A C8A -59.5(3) . . . . ?
C5A C13A C14A C9A 176.2(3) . . . . ?
C5A C13A C14A C19A 53.1(3) . . . . ?
C5A C13A C15A C16A -179.9(3) . . . . ?
C6A C5A C13A C12A 111.9(3) . . . . ?
C6A C5A C13A C14A 0.4(4) . . . . ?
C6A C5A C13A C15A -125.5(3) . . . . ?
C6A C5A O1A C4A -109.2(3) . . . . ?
C6A C7A C8A C14A 13.5(4) . . . . ?
C6A C7A C20A C21A -179.5(3) . . . . ?
C6A C7A C20A C22A 56.4(4) . . . . ?
C6A C7A C20A O4A -68.7(4) . . . . ?
C6A C18A C19A C14A 0.7(4) . . . . ?
C7A C6A C18A C19A -55.0(4) . . . . ?
C7A C6A O3A C25A 172.1(3) . . . . ?
C7A C8A C14A C9A 168.9(3) . . . . ?
C7A C8A C14A C13A 49.9(3) . . . . ?
C7A C8A C14A C19A -64.1(3) . . . . ?
C7A C20A C21A F1A 159.9(3) . . . . ?
C7A C20A C21A F2A 40.8(4) . . . . ?
C7A C20A C21A F3A -80.3(4) . . . . ?
C7A C20A C22A C23A 177.8(3) . . . . ?
C8A C7A C20A C21A 54.2(4) . . . . ?
C8A C7A C20A C22A -70.0(4) . . . . ?
C8A C7A C20A O4A 164.9(3) . . . . ?
C8A C14A C19A C18A 59.6(4) . . . . ?
C9A C10A C11A C1A -163.4(3) . . . . ?
C9A C10A C11A C12A 5.0(5) . . . . ?
C9A C14A C19A C18A -173.5(3) . . . . ?
C10A C9A C14A C8A 176.0(3) . . . . ?
C10A C9A C14A C13A -63.2(4) . . . . ?
C10A C9A C14A C19A 54.6(4) . . . . ?
C10A C9A N1A C16A 58.7(4) . . . . ?
C10A C9A N1A C17A -67.1(4) . . . . ?
C10A C11A C12A C4A -158.2(3) . . . . ?
C10A C11A C12A C13A 2.0(5) . . . . ?
C11A C1A C2A C3A -4.8(6) . . . . ?
C11A C12A C13A C5A -155.3(3) . . . . ?
C11A C12A C13A C14A -38.2(4) . . . . ?
C11A C12A C13A C15A 83.6(4) . . . . ?
C12A C4A O1A C5A -4.7(4) . . . . ?
C12A C13A C14A C8A -169.4(3) . . . . ?
C12A C13A C14A C9A 66.2(3) . . . . ?
C12A C13A C14A C19A -56.9(3) . . . . ?
C12A C13A C15A C16A -64.5(4) . . . . ?
C13A C5A C6A C7A 62.3(3) . . . . ?
C13A C5A C6A C18A -54.8(3) . . . . ?
C13A C5A C6A O3A 176.7(2) . . . . ?
C13A C5A O1A C4A 9.2(3) . . . . ?
C13A C14A C19A C18A -56.2(4) . . . . ?
C13A C15A C16A N1A -52.4(4) . . . . ?
C14A C9A C10A C11A 26.4(5) . . . . ?
C14A C9A N1A C16A -66.1(4) . . . . ?
C14A C9A N1A C17A 168.1(3) . . . . ?
C14A C13A C15A C16A 53.7(4) . . . . ?
C15A C13A C14A C8A 66.8(3) . . . . ?
C15A C13A C14A C9A -57.6(3) . . . . ?
C15A C13A C14A C19A 179.4(3) . . . . ?
C15A C16A N1A C9A 59.4(4) . . . . ?
C15A C16A N1A C17A -173.8(3) . . . . ?
C18A C6A C7A C8A 44.2(3) . . . . ?
C18A C6A C7A C20A -84.5(3) . . . . ?
C18A C6A O3A C25A -66.2(4) . . . . ?
C20A C7A C8A C14A 142.7(3) . . . . ?
C21A C20A C22A C23A 54.9(4) . . . . ?
C22A C20A C21A F1A -74.4(4) . . . . ?
C22A C20A C21A F2A 166.5(3) . . . . ?
C22A C20A C21A F3A 45.4(4) . . . . ?
N1A C9A C10A C11A -96.6(4) . . . . ?
N1A C9A C14A C8A -58.2(4) . . . . ?
N1A C9A C14A C13A 62.6(3) . . . . ?
N1A C9A C14A C19A -179.6(3) . . . . ?
O1A C4A C12A C11A 161.0(3) . . . . ?
O1A C4A C12A C13A -1.9(4) . . . . ?
O1A C5A C6A C7A -179.6(3) . . . . ?
O1A C5A C6A C18A 63.4(3) . . . . ?
O1A C5A C6A O3A -65.1(4) . . . . ?
O1A C5A C13A C12A -9.8(3) . . . . ?
O1A C5A C13A C14A -121.3(3) . . . . ?
O1A C5A C13A C15A 112.8(3) . . . . ?
O2A C3A C4A C12A 175.0(3) . . . . ?
O2A C3A C4A O1A 4.6(6) . . . . ?
O3A C6A C7A C8A 168.8(3) . . . . ?
O3A C6A C7A C20A 40.1(4) . . . . ?
O3A C6A C18A C19A -174.6(3) . . . . ?
O4A C20A C21A F1A 43.7(4) . . . . ?
O4A C20A C21A F2A -75.4(3) . . . . ?
O4A C20A C21A F3A 163.5(3) . . . . ?
O4A C20A C22A C23A -57.6(4) . . . . ?
